data_1550838
loop_
_publ_author_name
'Qi, Qingkai'
'Chi, Weijie'
'Li, Yuanyuan'
'Qiao, Qinglong'
'Chen, Jie'
'Miao, Lu'
'Zhang, Yi'
'Li, Jin'
'Ji, Wei'
'Xu, Tao'
'Liu, Xiaogang'
'Yoon, Juyoung'
'Xu, Zhaochao'

_publ_section_title
;
 A H-Bond Strategy to Develop Acid-Resistant Photoswitchable Rhodamine
 Spirolactams for Super-Resolution Single-Molecule Localization Microscopy
;
_journal_name_full 'Chemical Science'
_journal_paper_doi 10.1039/C9SC01284B
_journal_year 2019
_chemical_formula_moiety 'C34 H44 N4 O2'
_chemical_formula_sum 'C34 H44 N4 O2'
_chemical_formula_weight 540.73
_space_group_crystal_system triclinic
_space_group_IT_number 2
_space_group_name_Hall '-P 1'
_space_group_name_H-M_alt 'P -1'
_symmetry_space_group_name_Hall '-P 1'
_symmetry_space_group_name_H-M 'P -1'
_atom_sites_solution_hydrogens geom
_atom_sites_solution_primary dual
_audit_creation_date 2019-03-06
_audit_creation_method
;
Olex2 1.2
(compiled 2018.05.29 svn.r3508 for OlexSys, GUI svn.r5506)
;
_audit_update_record
;
2019-03-06 deposited with the CCDC.    2019-04-04 downloaded from the CCDC.
;
_cell_angle_alpha 79.257(5)
_cell_angle_beta 66.321(6)
_cell_angle_gamma 78.199(5)
_cell_formula_units_Z 2
_cell_length_a 11.0084(7)
_cell_length_b 12.0389(7)
_cell_length_c 12.2322(8)
_cell_measurement_reflns_used 2863
_cell_measurement_temperature 130(6)
_cell_measurement_theta_max 29.3070
_cell_measurement_theta_min 3.7810
_cell_volume 1443.40(17)
_computing_cell_refinement 'CrysAlisPro 1.171.39.38a (Rigaku OD, 2017)'
_computing_data_collection 'CrysAlisPro 1.171.39.38a (Rigaku OD, 2017)'
_computing_data_reduction 'CrysAlisPro 1.171.39.38a (Rigaku OD, 2017)'
_computing_molecular_graphics 'Olex2 (Dolomanov et al., 2009)'
_computing_publication_material 'Olex2 (Dolomanov et al., 2009)'
_computing_structure_refinement 'ShelXL (Sheldrick, 2015)'
_computing_structure_solution 'ShelXT (Sheldrick, 2015)'
_diffrn_ambient_environment N~2~
_diffrn_ambient_temperature 130(6)
_diffrn_detector 'CCD plate'
_diffrn_detector_area_resol_mean 10.4070
_diffrn_detector_type Atlas
_diffrn_measured_fraction_theta_full 0.996
_diffrn_measured_fraction_theta_max 0.851
_diffrn_measurement_details
;
List of Runs (angles in degrees, time in seconds):

  # Type    Start    End  Width  t~exp~   \w     \q     \k     \f   Frames
#--------------------------------------------------------------------------
  1  \w    -78.00  11.00   1.00   97.18    --  -11.91 -77.00  90.00   89
  2  \w    -10.00  77.00   1.00   97.18    --   12.07  57.00   0.00   87
  3  \w     45.00  72.00   1.00   97.18    --   12.07  37.00-180.00   27
  4  \w    -61.00  42.00   1.00   97.18    --   12.07 -57.00-150.00  103
;
_diffrn_measurement_device 'four-circle diffractometer'
_diffrn_measurement_device_type 'Xcalibur, Atlas, Gemini ultra'
_diffrn_measurement_method '\w scans'
_diffrn_orient_matrix_type 'CrysAlisPro convention (1999,Acta A55,543-557)'
_diffrn_orient_matrix_UB_11 -0.0282730000
_diffrn_orient_matrix_UB_12 0.0285372000
_diffrn_orient_matrix_UB_13 -0.0423805000
_diffrn_orient_matrix_UB_21 -0.0532819000
_diffrn_orient_matrix_UB_22 -0.0331288000
_diffrn_orient_matrix_UB_23 0.0268618000
_diffrn_orient_matrix_UB_31 -0.0376373000
_diffrn_orient_matrix_UB_32 0.0419591000
_diffrn_orient_matrix_UB_33 0.0393236000
_diffrn_radiation_monochromator graphite
_diffrn_radiation_probe x-ray
_diffrn_radiation_type MoK\a
_diffrn_radiation_wavelength 0.71073
_diffrn_reflns_av_R_equivalents 0.0309
_diffrn_reflns_av_unetI/netI 0.0753
_diffrn_reflns_Laue_measured_fraction_full 0.996
_diffrn_reflns_Laue_measured_fraction_max 0.851
_diffrn_reflns_limit_h_max 15
_diffrn_reflns_limit_h_min -11
_diffrn_reflns_limit_k_max 14
_diffrn_reflns_limit_k_min -15
_diffrn_reflns_limit_l_max 16
_diffrn_reflns_limit_l_min -16
_diffrn_reflns_number 11619
_diffrn_reflns_point_group_measured_fraction_full 0.996
_diffrn_reflns_point_group_measured_fraction_max 0.851
_diffrn_reflns_theta_full 25.242
_diffrn_reflns_theta_max 29.387
_diffrn_reflns_theta_min 2.867
_diffrn_source 'fine-focus sealed X-ray tube'
_diffrn_source_type 'Enhance (Mo) X-ray Source'
_exptl_absorpt_coefficient_mu 0.078
_exptl_absorpt_correction_T_max 1.00000
_exptl_absorpt_correction_T_min 0.78089
_exptl_absorpt_correction_type multi-scan
_exptl_absorpt_process_details
;
CrysAlisPro 1.171.39.38a (Rigaku Oxford Diffraction, 2017)
Empirical absorption correction using spherical harmonics,
 implemented in SCALE3 ABSPACK scaling algorithm.
;
_exptl_crystal_colour colourless
_exptl_crystal_colour_primary colourless
_exptl_crystal_density_diffrn 1.244
_exptl_crystal_description block
_exptl_crystal_F_000 584
_exptl_crystal_size_max 0.13
_exptl_crystal_size_mid 0.12
_exptl_crystal_size_min 0.11
_refine_diff_density_max 0.299
_refine_diff_density_min -0.500
_refine_diff_density_rms 0.054
_refine_ls_extinction_method none
_refine_ls_goodness_of_fit_ref 0.969
_refine_ls_hydrogen_treatment constr
_refine_ls_matrix_type full
_refine_ls_number_parameters 376
_refine_ls_number_reflns 6788
_refine_ls_number_restraints 7
_refine_ls_restrained_S_all 0.985
_refine_ls_R_factor_all 0.1224
_refine_ls_R_factor_gt 0.0665
_refine_ls_shift/su_max 0.002
_refine_ls_shift/su_mean 0.000
_refine_ls_structure_factor_coef Fsqd
_refine_ls_weighting_details 'w=1/[\s^2^(Fo^2^)+(0.1041P)^2^] where P=(Fo^2^+2Fc^2^)/3'
_refine_ls_weighting_scheme calc
_refine_ls_wR_factor_gt 0.1684
_refine_ls_wR_factor_ref 0.1948
_reflns_Friedel_coverage 0.000
_reflns_number_gt 3685
_reflns_number_total 6788
_reflns_threshold_expression 'I > 2\s(I)'
_cod_data_source_file c9sc01284b4.cif
_cod_data_source_block p6
_cod_database_code 1550838
_shelx_shelxl_version_number 2018/3
_chemical_oxdiff_formula 'C H O N'
_shelx_space_group_comment
;
The symmetry employed for this shelxl refinement is uniquely defined
by the following loop, which should always be used as a source of
symmetry information in preference to the above space-group names.
They are only intended as comments.
;
_shelx_estimated_absorpt_t_max 0.991
_shelx_estimated_absorpt_t_min 0.990
_reflns_odcompleteness_completeness 99.54
_reflns_odcompleteness_iscentric 1
_reflns_odcompleteness_theta 26.32
_olex2_refinement_description
;
1. Fixed Uiso
 At 1.2 times of:
  All C(H) groups, All C(H,H) groups
 At 1.5 times of:
  All C(H,H,H) groups
2. Restrained distances
 C21-C20
 1.54 with sigma of 0.01
 H21E_$1-H10
 2.1 with sigma of 0.005
 H21F_$1-H10
 2.1 with sigma of 0.005
 N2-C20 \\sim N2-C20A
 with sigma of 0.02
 C21-C20 \\sim C21A-C20A
 with sigma of 0.02
 C22-C20 \\sim C22-C20A
 with sigma of 0.02
3. Rigid bond restraints
 C25, C24
 with sigma for 1-2 distances of 0.001 and sigma for 1-3 distances of 0.002
4. Uiso/Uaniso restraints and constraints
Uanis(C21) = Uanis(C21A)
Uanis(C20) = Uanis(C20A)
5. Others
 Sof(C20A)=Sof(H20C)=Sof(H20D)=Sof(C21A)=Sof(H21D)=Sof(H21E)=Sof(H21F)=1-FVAR(1)
 Sof(C20)=Sof(H20A)=Sof(H20B)=Sof(C21)=Sof(H21A)=Sof(H21B)=Sof(H21C)=FVAR(1)
6.a Secondary CH2 refined with riding coordinates:
 C20(H20A,H20B), C22(H22A,H22B), C24(H24A,H24B), C26(H26A,H26B), C28(H28A,
 H28B), C29(H29A,H29B), C30(H30A,H30B), C20A(H20C,H20D)
6.b Aromatic/amide H refined with riding coordinates:
 C4(H4), C5(H5), C6(H6), C10(H10), C11(H11), C13(H13), C16(H16), C18(H18),
 C19(H19)
6.c Idealised Me refined as rotating group:
 C21(H21A,H21B,H21C), C23(H23A,H23B,H23C), C25(H25A,H25B,H25C), C27(H27A,H27B,
 H27C), C31(H31A,H31B,H31C), C32(H32A,H32B,H32C), C33(H33A,H33B,H33C),
 C21A(H21D,H21E,H21F)
;
_olex2_submission_special_instructions 'No special instructions were received'
_oxdiff_exptl_absorpt_empirical_details
;
Empirical correction (ABSPACK) includes:
- Absorption correction using spherical harmonics
- Frame scaling
;
_oxdiff_exptl_absorpt_empirical_full_max 1.270
_oxdiff_exptl_absorpt_empirical_full_min 0.600

loop_
_space_group_symop_operation_xyz
'x, y, z'
'-x, -y, -z'

loop_
_atom_site_label
_atom_site_type_symbol
_atom_site_fract_x
_atom_site_fract_y
_atom_site_fract_z
_atom_site_U_iso_or_equiv
_atom_site_adp_type
_atom_site_occupancy
_atom_site_site_symmetry_order
_atom_site_calc_flag
_atom_site_refinement_flags_posn
_atom_site_refinement_flags_adp
_atom_site_refinement_flags_occupancy
_atom_site_disorder_assembly
_atom_site_disorder_group
O1 O 0.43497(15) 0.08382(13) 0.88459(13) 0.0348(4) Uani 1 1 d . . . . .
O2 O 0.33820(17) 0.55717(13) 0.58580(13) 0.0387(4) Uani 1 1 d . . . . .
N1 N 0.40758(17) 0.25013(14) 0.76625(16) 0.0310(5) Uani 1 1 d . . . . .
N2 N 0.4602(2) 0.75738(17) 0.8170(2) 0.0433(5) Uani 1 1 d D . . . .
N3 N 0.2162(2) 0.40515(18) 0.32131(18) 0.0436(5) Uani 1 1 d . . . . .
N4 N 0.1492(2) 0.04438(17) 1.08011(16) 0.0379(5) Uani 1 1 d . . . . .
C00D C 0.2824(2) 0.36459(18) 0.6454(2) 0.0311(5) Uani 1 1 d . . . . .
C1 C 0.3635(2) 0.16922(17) 0.86186(18) 0.0272(5) Uani 1 1 d . . . . .
C2 C 0.2178(2) 0.20843(18) 0.92687(18) 0.0272(5) Uani 1 1 d . . . . .
C3 C 0.1189(2) 0.15441(19) 1.02521(19) 0.0304(5) Uani 1 1 d . . . . .
C4 C -0.0104(2) 0.2160(2) 1.0620(2) 0.0385(6) Uani 1 1 d . . . . .
H4 H -0.080316 0.183097 1.127555 0.046 Uiso 1 1 calc R . . . .
C5 C -0.0400(2) 0.3228(2) 1.0065(2) 0.0423(6) Uani 1 1 d . . . . .
H5 H -0.129124 0.361831 1.035585 0.051 Uiso 1 1 calc R . . . .
C6 C 0.0570(2) 0.3745(2) 0.9095(2) 0.0368(6) Uani 1 1 d . . . . .
H6 H 0.036579 0.448159 0.871507 0.044 Uiso 1 1 calc R . . . .
C7 C 0.1849(2) 0.31420(18) 0.87043(19) 0.0287(5) Uani 1 1 d . . . . .
C8 C 0.3052(2) 0.35051(18) 0.7613(2) 0.0306(5) Uani 1 1 d . . . . .
C9 C 0.3453(2) 0.45828(18) 0.7747(2) 0.0294(5) Uani 1 1 d . . . . .
C10 C 0.3703(2) 0.46819(19) 0.8754(2) 0.0368(6) Uani 1 1 d . . . . .
H10 H 0.360837 0.405210 0.936481 0.044 Uiso 1 1 calc DR . . . .
C11 C 0.4078(2) 0.5642(2) 0.8906(2) 0.0381(6) Uani 1 1 d . . . . .
H11 H 0.424284 0.565999 0.960706 0.046 Uiso 1 1 calc R . . . .
C12 C 0.4221(2) 0.66069(19) 0.8028(2) 0.0345(6) Uani 1 1 d . . . . .
C13 C 0.3974(2) 0.65173(19) 0.7021(2) 0.0346(6) Uani 1 1 d . . . . .
H13 H 0.406180 0.714459 0.640791 0.042 Uiso 1 1 calc R . . . .
C14 C 0.3603(2) 0.55313(18) 0.68940(19) 0.0312(5) Uani 1 1 d . . . . .
C15 C 0.2983(2) 0.46414(18) 0.56597(19) 0.0304(5) Uani 1 1 d . . . . .
C16 C 0.2758(2) 0.4777(2) 0.4611(2) 0.0352(6) Uani 1 1 d . . . . .
H16 H 0.287538 0.548050 0.410340 0.042 Uiso 1 1 calc R . . . .
C17 C 0.2365(2) 0.3914(2) 0.4277(2) 0.0360(6) Uani 1 1 d . . . . .
C18 C 0.2205(3) 0.2894(2) 0.5072(2) 0.0427(6) Uani 1 1 d . . . . .
H18 H 0.193498 0.227728 0.488403 0.051 Uiso 1 1 calc R . . . .
C19 C 0.2435(2) 0.2780(2) 0.6114(2) 0.0401(6) Uani 1 1 d . . . . .
H19 H 0.232243 0.207807 0.662437 0.048 Uiso 1 1 calc R . . . .
C20 C 0.4662(6) 0.7718(5) 0.9270(4) 0.0674(17) Uani 0.863(7) 1 d D . P A 1
H20A H 0.524662 0.705454 0.949757 0.081 Uiso 0.863(7) 1 calc R . P A 1
H20B H 0.507552 0.840990 0.915225 0.081 Uiso 0.863(7) 1 calc R . P A 1
C21 C 0.3410(7) 0.7821(5) 1.0207(5) 0.128(3) Uani 0.863(7) 1 d D . P A 1
H21A H 0.283719 0.849551 1.000297 0.193 Uiso 0.863(7) 1 calc GR . P A 1
H21B H 0.351769 0.790383 1.094363 0.193 Uiso 0.863(7) 1 calc GR . P A 1
H21C H 0.299571 0.713716 1.033215 0.193 Uiso 0.863(7) 1 calc GR . P A 1
C22 C 0.4741(3) 0.8567(2) 0.7272(3) 0.0473(7) Uani 1 1 d D . . . .
H22A H 0.517743 0.830424 0.646457 0.057 Uiso 1 1 calc R . . . .
H22B H 0.534022 0.903010 0.735362 0.057 Uiso 1 1 calc R . . . .
C23 C 0.3443(3) 0.9312(2) 0.7357(3) 0.0532(7) Uani 1 1 d . . . . .
H23A H 0.361792 0.995847 0.672280 0.080 Uiso 1 1 calc GR . . . .
H23B H 0.301512 0.959761 0.814402 0.080 Uiso 1 1 calc GR . . . .
H23C H 0.284874 0.886710 0.725837 0.080 Uiso 1 1 calc GR . . . .
C24 C 0.2186(3) 0.5151(2) 0.2497(2) 0.0491(7) Uani 1 1 d . U . . .
H24A H 0.221213 0.504627 0.170324 0.059 Uiso 1 1 calc R . . . .
H24B H 0.302434 0.543529 0.235864 0.059 Uiso 1 1 calc R . . . .
C25 C 0.1052(4) 0.6030(3) 0.3015(3) 0.0872(12) Uani 1 1 d . U . . .
H25A H 0.115807 0.674289 0.246931 0.131 Uiso 1 1 calc GR . . . .
H25B H 0.102522 0.615913 0.379199 0.131 Uiso 1 1 calc GR . . . .
H25C H 0.021453 0.577424 0.312846 0.131 Uiso 1 1 calc GR . . . .
C26 C 0.1756(3) 0.3155(3) 0.2849(2) 0.0524(7) Uani 1 1 d . . . . .
H26A H 0.222084 0.240941 0.307762 0.063 Uiso 1 1 calc R . . . .
H26B H 0.205056 0.326166 0.196235 0.063 Uiso 1 1 calc R . . . .
C27 C 0.0291(3) 0.3120(3) 0.3383(3) 0.0709(10) Uani 1 1 d . . . . .
H27A H 0.009263 0.250211 0.308828 0.106 Uiso 1 1 calc GR . . . .
H27B H -0.017963 0.385047 0.315316 0.106 Uiso 1 1 calc GR . . . .
H27C H -0.000622 0.298278 0.426053 0.106 Uiso 1 1 calc GR . . . .
C28 C 0.5477(2) 0.24885(19) 0.6867(2) 0.0367(6) Uani 1 1 d . . . . .
H28A H 0.600486 0.251429 0.735196 0.044 Uiso 1 1 calc R . . . .
H28B H 0.556184 0.318801 0.628546 0.044 Uiso 1 1 calc R . . . .
C29 C 0.6072(2) 0.1471(2) 0.6184(2) 0.0414(6) Uani 1 1 d . . . . .
H29A H 0.560199 0.147660 0.564216 0.050 Uiso 1 1 calc R . . . .
H29B H 0.593296 0.076557 0.675720 0.050 Uiso 1 1 calc R . . . .
C30 C 0.7563(3) 0.1455(2) 0.5446(2) 0.0488(7) Uani 1 1 d . . . . .
H30A H 0.768860 0.206391 0.476005 0.059 Uiso 1 1 calc R . . . .
H30B H 0.800152 0.162254 0.595051 0.059 Uiso 1 1 calc R . . . .
C31 C 0.8229(3) 0.0322(3) 0.4976(2) 0.0629(9) Uani 1 1 d . . . . .
H31A H 0.916855 0.037117 0.445718 0.094 Uiso 1 1 calc GR . . . .
H31B H 0.776621 0.013141 0.451322 0.094 Uiso 1 1 calc GR . . . .
H31C H 0.818422 -0.027264 0.565244 0.094 Uiso 1 1 calc GR . . . .
C32 C 0.2445(3) 0.0342(2) 1.1388(2) 0.0506(7) Uani 1 1 d . . . . .
H32A H 0.320204 0.074190 1.085836 0.076 Uiso 1 1 calc GR . . . .
H32B H 0.277322 -0.046725 1.155241 0.076 Uiso 1 1 calc GR . . . .
H32C H 0.199753 0.068160 1.214502 0.076 Uiso 1 1 calc GR . . . .
C33 C 0.0346(3) -0.0152(3) 1.1544(2) 0.0572(8) Uani 1 1 d . . . . .
H33A H -0.015414 0.020013 1.228982 0.086 Uiso 1 1 calc GR . . . .
H33B H 0.066599 -0.095734 1.173656 0.086 Uiso 1 1 calc GR . . . .
H33C H -0.024054 -0.009934 1.110447 0.086 Uiso 1 1 calc GR . . . .
C20A C 0.431(5) 0.779(4) 0.9369(16) 0.0674(17) Uani 0.137(7) 1 d D . P A 2
H20C H 0.396180 0.862123 0.932819 0.081 Uiso 0.137(7) 1 calc R . P A 2
H20D H 0.350131 0.741711 0.982804 0.081 Uiso 0.137(7) 1 calc R . P A 2
C21A C 0.487(4) 0.7677(12) 1.021(3) 0.128(3) Uani 0.137(7) 1 d D . P A 2
H21D H 0.458675 0.837108 1.061071 0.193 Uiso 0.137(7) 1 calc GR . P A 2
H21E H 0.584976 0.755468 0.981237 0.193 Uiso 0.137(7) 1 calc DGR . P A 2
H21F H 0.457748 0.702050 1.080516 0.193 Uiso 0.137(7) 1 calc DGR . P A 2

loop_
_atom_site_aniso_label
_atom_site_aniso_U_11
_atom_site_aniso_U_22
_atom_site_aniso_U_33
_atom_site_aniso_U_23
_atom_site_aniso_U_13
_atom_site_aniso_U_12
O1 0.0327(9) 0.0270(9) 0.0400(9) 0.0027(6) -0.0137(8) 0.0001(7)
O2 0.0556(11) 0.0268(9) 0.0335(8) 0.0043(6) -0.0152(8) -0.0162(8)
N1 0.0212(9) 0.0197(10) 0.0414(10) 0.0044(7) -0.0050(8) -0.0015(7)
N2 0.0451(13) 0.0296(12) 0.0656(14) 0.0039(9) -0.0326(11) -0.0117(9)
N3 0.0467(13) 0.0442(13) 0.0400(11) -0.0071(9) -0.0132(10) -0.0114(10)
N4 0.0381(12) 0.0411(12) 0.0306(10) 0.0070(8) -0.0093(9) -0.0149(9)
C00D 0.0238(11) 0.0232(12) 0.0408(12) -0.0016(9) -0.0086(10) -0.0010(9)
C1 0.0284(12) 0.0191(11) 0.0334(11) 0.0004(8) -0.0126(10) -0.0034(9)
C2 0.0270(12) 0.0257(12) 0.0291(10) -0.0042(8) -0.0096(10) -0.0054(9)
C3 0.0310(12) 0.0305(12) 0.0300(11) -0.0040(9) -0.0097(10) -0.0085(10)
C4 0.0297(13) 0.0482(16) 0.0341(12) -0.0054(10) -0.0050(11) -0.0125(11)
C5 0.0248(13) 0.0474(16) 0.0487(14) -0.0121(12) -0.0078(12) 0.0007(11)
C6 0.0274(13) 0.0299(13) 0.0486(14) -0.0036(10) -0.0129(11) 0.0014(10)
C7 0.0241(11) 0.0257(12) 0.0364(11) -0.0044(9) -0.0107(10) -0.0048(9)
C8 0.0263(12) 0.0188(11) 0.0427(12) 0.0027(9) -0.0124(10) -0.0015(9)
C9 0.0229(11) 0.0208(11) 0.0417(12) 0.0029(9) -0.0130(10) -0.0017(9)
C10 0.0344(13) 0.0249(13) 0.0519(14) 0.0082(10) -0.0234(12) -0.0023(10)
C11 0.0330(13) 0.0322(14) 0.0564(15) 0.0037(11) -0.0294(12) -0.0022(10)
C12 0.0244(12) 0.0270(13) 0.0536(14) 0.0003(10) -0.0185(11) -0.0034(9)
C13 0.0343(13) 0.0226(12) 0.0414(12) 0.0042(9) -0.0114(11) -0.0054(10)
C14 0.0259(12) 0.0260(12) 0.0364(12) -0.0016(9) -0.0075(10) -0.0032(9)
C15 0.0248(12) 0.0246(12) 0.0333(11) -0.0022(9) -0.0022(10) -0.0046(9)
C16 0.0357(13) 0.0289(13) 0.0332(12) 0.0011(9) -0.0054(11) -0.0082(10)
C17 0.0288(13) 0.0344(13) 0.0399(13) -0.0052(10) -0.0076(11) -0.0043(10)
C18 0.0455(15) 0.0318(14) 0.0532(15) -0.0056(11) -0.0184(13) -0.0105(11)
C19 0.0439(15) 0.0252(13) 0.0512(14) 0.0021(10) -0.0207(13) -0.0052(11)
C20 0.096(5) 0.050(2) 0.097(3) 0.0160(19) -0.079(3) -0.032(3)
C21 0.223(8) 0.085(4) 0.115(4) -0.015(3) -0.106(5) -0.014(4)
C22 0.0432(15) 0.0311(14) 0.0710(18) 0.0042(12) -0.0239(14) -0.0167(11)
C23 0.0548(18) 0.0400(16) 0.0710(18) 0.0018(13) -0.0321(15) -0.0104(13)
C24 0.0617(17) 0.0543(17) 0.0328(12) -0.0004(11) -0.0167(13) -0.0182(12)
C25 0.091(3) 0.085(3) 0.080(2) -0.0180(19) -0.035(2) 0.0118(18)
C26 0.0540(18) 0.0538(18) 0.0466(15) -0.0113(12) -0.0121(14) -0.0118(14)
C27 0.063(2) 0.086(2) 0.0632(19) -0.0126(17) -0.0162(17) -0.0216(18)
C28 0.0236(12) 0.0276(13) 0.0481(13) 0.0076(10) -0.0071(11) -0.0051(9)
C29 0.0328(13) 0.0349(14) 0.0448(14) -0.0006(10) -0.0042(12) -0.0057(11)
C30 0.0335(14) 0.0509(17) 0.0450(14) 0.0040(12) -0.0024(12) -0.0038(12)
C31 0.0546(18) 0.075(2) 0.0437(15) -0.0072(14) -0.0111(14) 0.0089(16)
C32 0.0578(18) 0.0577(18) 0.0381(13) 0.0061(11) -0.0226(13) -0.0133(14)
C33 0.0516(17) 0.0591(19) 0.0472(15) 0.0151(13) -0.0066(14) -0.0229(14)
C20A 0.096(5) 0.050(2) 0.097(3) 0.0160(19) -0.079(3) -0.032(3)
C21A 0.223(8) 0.085(4) 0.115(4) -0.015(3) -0.106(5) -0.014(4)

loop_
_atom_type_symbol
_atom_type_description
_atom_type_scat_dispersion_real
_atom_type_scat_dispersion_imag
_atom_type_scat_source
C C 0.0033 0.0016 'International Tables Vol C Tables 4.2.6.8 and 6.1.1.4'
H H 0.0000 0.0000 'International Tables Vol C Tables 4.2.6.8 and 6.1.1.4'
N N 0.0061 0.0033 'International Tables Vol C Tables 4.2.6.8 and 6.1.1.4'
O O 0.0106 0.0060 'International Tables Vol C Tables 4.2.6.8 and 6.1.1.4'

loop_
_geom_angle_atom_site_label_1
_geom_angle_atom_site_label_2
_geom_angle_atom_site_label_3
_geom_angle
C14 O2 C15 119.13(17)
C1 N1 C8 114.46(17)
C1 N1 C28 123.24(17)
C28 N1 C8 121.55(16)
C12 N2 C20 121.6(3)
C12 N2 C22 121.0(2)
C12 N2 C20A 117.9(17)
C20 N2 C22 116.6(3)
C20A N2 C22 115.9(16)
C17 N3 C24 120.5(2)
C17 N3 C26 121.9(2)
C24 N3 C26 117.2(2)
C3 N4 C32 115.5(2)
C3 N4 C33 116.0(2)
C33 N4 C32 112.0(2)
C15 C00D C8 122.7(2)
C15 C00D C19 115.5(2)
C19 C00D C8 121.9(2)
O1 C1 N1 123.94(19)
O1 C1 C2 129.80(19)
N1 C1 C2 106.25(17)
C3 C2 C1 131.1(2)
C7 C2 C1 107.96(17)
C7 C2 C3 120.85(19)
N4 C3 C2 121.68(19)
C4 C3 N4 122.54(19)
C4 C3 C2 115.8(2)
C3 C4 H4 118.8
C5 C4 C3 122.3(2)
C5 C4 H4 118.8
C4 C5 H5 119.2
C4 C5 C6 121.5(2)
C6 C5 H5 119.2
C5 C6 H6 121.5
C7 C6 C5 117.1(2)
C7 C6 H6 121.5
C2 C7 C8 111.25(18)
C6 C7 C2 122.4(2)
C6 C7 C8 126.3(2)
N1 C8 C00D 110.88(18)
N1 C8 C7 99.94(16)
N1 C8 C9 111.11(19)
C00D C8 C7 112.47(19)
C9 C8 C00D 110.03(17)
C9 C8 C7 112.08(18)
C10 C9 C8 121.49(19)
C14 C9 C8 123.0(2)
C14 C9 C10 115.5(2)
C9 C10 H10 118.4
C11 C10 C9 123.3(2)
C11 C10 H10 118.4
C10 C11 H11 119.7
C10 C11 C12 120.6(2)
C12 C11 H11 119.7
N2 C12 C11 121.0(2)
N2 C12 C13 122.4(2)
C13 C12 C11 116.6(2)
C12 C13 H13 119.4
C14 C13 C12 121.3(2)
C14 C13 H13 119.4
O2 C14 C9 122.5(2)
O2 C14 C13 114.71(19)
C9 C14 C13 122.8(2)
O2 C15 C00D 122.6(2)
O2 C15 C16 114.63(19)
C16 C15 C00D 122.8(2)
C15 C16 H16 119.2
C15 C16 C17 121.6(2)
C17 C16 H16 119.2
N3 C17 C16 121.2(2)
N3 C17 C18 122.5(2)
C16 C17 C18 116.3(2)
C17 C18 H18 119.5
C19 C18 C17 121.0(2)
C19 C18 H18 119.5
C00D C19 H19 118.6
C18 C19 C00D 122.8(2)
C18 C19 H19 118.6
N2 C20 H20A 108.9
N2 C20 H20B 108.9
H20A C20 H20B 107.7
C21 C20 N2 113.3(4)
C21 C20 H20A 108.9
C21 C20 H20B 108.9
C20 C21 H21A 109.5
C20 C21 H21B 109.5
C20 C21 H21C 109.5
H21A C21 H21B 109.5
H21A C21 H21C 109.5
H21B C21 H21C 109.5
N2 C22 H22A 108.7
N2 C22 H22B 108.7
N2 C22 C23 114.3(2)
H22A C22 H22B 107.6
C23 C22 H22A 108.7
C23 C22 H22B 108.7
C22 C23 H23A 109.5
C22 C23 H23B 109.5
C22 C23 H23C 109.5
H23A C23 H23B 109.5
H23A C23 H23C 109.5
H23B C23 H23C 109.5
N3 C24 H24A 108.4
N3 C24 H24B 108.4
N3 C24 C25 115.4(2)
H24A C24 H24B 107.5
C25 C24 H24A 108.4
C25 C24 H24B 108.4
C24 C25 H25A 109.5
C24 C25 H25B 109.5
C24 C25 H25C 109.5
H25A C25 H25B 109.5
H25A C25 H25C 109.5
H25B C25 H25C 109.5
N3 C26 H26A 108.7
N3 C26 H26B 108.7
N3 C26 C27 114.2(2)
H26A C26 H26B 107.6
C27 C26 H26A 108.7
C27 C26 H26B 108.7
C26 C27 H27A 109.5
C26 C27 H27B 109.5
C26 C27 H27C 109.5
H27A C27 H27B 109.5
H27A C27 H27C 109.5
H27B C27 H27C 109.5
N1 C28 H28A 108.6
N1 C28 H28B 108.6
N1 C28 C29 114.5(2)
H28A C28 H28B 107.6
C29 C28 H28A 108.6
C29 C28 H28B 108.6
C28 C29 H29A 109.2
C28 C29 H29B 109.2
C28 C29 C30 112.2(2)
H29A C29 H29B 107.9
C30 C29 H29A 109.2
C30 C29 H29B 109.2
C29 C30 H30A 109.1
C29 C30 H30B 109.1
H30A C30 H30B 107.9
C31 C30 C29 112.4(2)
C31 C30 H30A 109.1
C31 C30 H30B 109.1
C30 C31 H31A 109.5
C30 C31 H31B 109.5
C30 C31 H31C 109.5
H31A C31 H31B 109.5
H31A C31 H31C 109.5
H31B C31 H31C 109.5
N4 C32 H32A 109.5
N4 C32 H32B 109.5
N4 C32 H32C 109.5
H32A C32 H32B 109.5
H32A C32 H32C 109.5
H32B C32 H32C 109.5
N4 C33 H33A 109.5
N4 C33 H33B 109.5
N4 C33 H33C 109.5
H33A C33 H33B 109.5
H33A C33 H33C 109.5
H33B C33 H33C 109.5
N2 C20A H20C 101.4
N2 C20A H20D 101.4
H20C C20A H20D 104.6
C21A C20A N2 142(4)
C21A C20A H20C 101.4
C21A C20A H20D 101.4
C20A C21A H21D 109.5
C20A C21A H21E 109.5
C20A C21A H21F 109.5
H21D C21A H21E 109.5
H21D C21A H21F 109.5
H21E C21A H21F 109.5

loop_
_geom_bond_atom_site_label_1
_geom_bond_atom_site_label_2
_geom_bond_distance
O1 C1 1.221(2)
O2 C14 1.374(3)
O2 C15 1.376(3)
N1 C1 1.366(3)
N1 C8 1.485(3)
N1 C28 1.455(3)
N2 C12 1.376(3)
N2 C20 1.416(5)
N2 C22 1.452(3)
N2 C20A 1.433(18)
N3 C17 1.381(3)
N3 C24 1.444(3)
N3 C26 1.449(4)
N4 C3 1.409(3)
N4 C32 1.467(3)
N4 C33 1.462(3)
C00D C8 1.510(3)
C00D C15 1.388(3)
C00D C19 1.390(3)
C1 C2 1.495(3)
C2 C3 1.415(3)
C2 C7 1.384(3)
C3 C4 1.399(3)
C4 H4 0.9500
C4 C5 1.379(3)
C5 H5 0.9500
C5 C6 1.384(3)
C6 H6 0.9500
C6 C7 1.381(3)
C7 C8 1.525(3)
C8 C9 1.509(3)
C9 C10 1.395(3)
C9 C14 1.384(3)
C10 H10 0.9500
C10 C11 1.371(4)
C11 H11 0.9500
C11 C12 1.414(3)
C12 C13 1.391(4)
C13 H13 0.9500
C13 C14 1.385(3)
C15 C16 1.377(3)
C16 H16 0.9500
C16 C17 1.385(3)
C17 C18 1.411(3)
C18 H18 0.9500
C18 C19 1.373(4)
C19 H19 0.9500
C20 H20A 0.9900
C20 H20B 0.9900
C20 C21 1.394(7)
C21 H21A 0.9800
C21 H21B 0.9800
C21 H21C 0.9800
C22 H22A 0.9900
C22 H22B 0.9900
C22 C23 1.500(4)
C23 H23A 0.9800
C23 H23B 0.9800
C23 H23C 0.9800
C24 H24A 0.9900
C24 H24B 0.9900
C24 C25 1.467(4)
C25 H25A 0.9800
C25 H25B 0.9800
C25 H25C 0.9800
C26 H26A 0.9900
C26 H26B 0.9900
C26 C27 1.483(4)
C27 H27A 0.9800
C27 H27B 0.9800
C27 H27C 0.9800
C28 H28A 0.9900
C28 H28B 0.9900
C28 C29 1.498(3)
C29 H29A 0.9900
C29 H29B 0.9900
C29 C30 1.521(3)
C30 H30A 0.9900
C30 H30B 0.9900
C30 C31 1.508(4)
C31 H31A 0.9800
C31 H31B 0.9800
C31 H31C 0.9800
C32 H32A 0.9800
C32 H32B 0.9800
C32 H32C 0.9800
C33 H33A 0.9800
C33 H33B 0.9800
C33 H33C 0.9800
C20A H20C 0.9900
C20A H20D 0.9900
C20A C21A 1.37(2)
C21A H21D 0.9800
C21A H21E 0.9800
C21A H21F 0.9800

loop_
_geom_hbond_atom_site_label_D
_geom_hbond_atom_site_label_H
_geom_hbond_atom_site_label_A
_geom_hbond_distance_DH
_geom_hbond_distance_HA
_geom_hbond_distance_DA
_geom_hbond_angle_DHA
_geom_hbond_site_symmetry_A
_geom_hbond_publ_flag
C21A H21D O1 0.98 2.01 2.73(3) 128.8 2_667 yes

loop_
_geom_torsion_atom_site_label_1
_geom_torsion_atom_site_label_2
_geom_torsion_atom_site_label_3
_geom_torsion_atom_site_label_4
_geom_torsion
O1 C1 C2 C3 -6.6(4)
O1 C1 C2 C7 176.2(2)
O2 C15 C16 C17 179.35(19)
N1 C1 C2 C3 173.7(2)
N1 C1 C2 C7 -3.6(3)
N1 C8 C9 C10 -57.8(3)
N1 C8 C9 C14 122.0(2)
N1 C28 C29 C30 -175.4(2)
N2 C12 C13 C14 179.4(2)
N3 C17 C18 C19 179.0(2)
N4 C3 C4 C5 -178.8(2)
C00D C8 C9 C10 178.99(19)
C00D C8 C9 C14 -1.2(3)
C00D C15 C16 C17 -0.6(3)
C1 N1 C8 C00D -121.3(2)
C1 N1 C8 C7 -2.5(3)
C1 N1 C8 C9 116.0(2)
C1 N1 C28 C29 62.9(3)
C1 C2 C3 N4 -0.1(4)
C1 C2 C3 C4 -178.6(2)
C1 C2 C7 C6 -179.5(2)
C1 C2 C7 C8 2.1(3)
C2 C3 C4 C5 -0.2(4)
C2 C7 C8 N1 0.0(2)
C2 C7 C8 C00D 117.7(2)
C2 C7 C8 C9 -117.7(2)
C3 C2 C7 C6 3.0(4)
C3 C2 C7 C8 -175.5(2)
C3 C4 C5 C6 1.0(4)
C4 C5 C6 C7 0.2(4)
C5 C6 C7 C2 -2.1(4)
C5 C6 C7 C8 176.0(2)
C6 C7 C8 N1 -178.3(2)
C6 C7 C8 C00D -60.7(3)
C6 C7 C8 C9 63.9(3)
C7 C2 C3 N4 176.9(2)
C7 C2 C3 C4 -1.7(3)
C7 C8 C9 C10 53.1(3)
C7 C8 C9 C14 -127.1(2)
C8 N1 C1 O1 -176.0(2)
C8 N1 C1 C2 3.8(3)
C8 N1 C28 C29 -127.6(2)
C8 C00D C15 O2 1.0(3)
C8 C00D C15 C16 -179.1(2)
C8 C00D C19 C18 179.2(2)
C8 C9 C10 C11 179.6(2)
C8 C9 C14 O2 0.7(3)
C8 C9 C14 C13 -179.9(2)
C9 C10 C11 C12 0.6(4)
C10 C9 C14 O2 -179.42(19)
C10 C9 C14 C13 0.0(3)
C10 C11 C12 N2 -179.7(2)
C10 C11 C12 C13 -0.5(3)
C11 C12 C13 C14 0.2(3)
C12 N2 C20 C21 -66.5(6)
C12 N2 C22 C23 80.4(3)
C12 N2 C20A C21A 98(5)
C12 C13 C14 O2 179.48(19)
C12 C13 C14 C9 0.0(3)
C14 O2 C15 C00D -1.5(3)
C14 O2 C15 C16 178.53(19)
C14 C9 C10 C11 -0.3(3)
C15 O2 C14 C9 0.7(3)
C15 O2 C14 C13 -178.76(18)
C15 C00D C8 N1 -123.0(2)
C15 C00D C8 C7 126.1(2)
C15 C00D C8 C9 0.3(3)
C15 C00D C19 C18 -0.7(3)
C15 C16 C17 N3 -178.9(2)
C15 C16 C17 C18 0.2(3)
C16 C17 C18 C19 -0.1(4)
C17 N3 C24 C25 -69.8(4)
C17 N3 C26 C27 83.5(3)
C17 C18 C19 C00D 0.4(4)
C19 C00D C8 N1 57.1(3)
C19 C00D C8 C7 -53.8(3)
C19 C00D C8 C9 -179.6(2)
C19 C00D C15 O2 -179.11(19)
C19 C00D C15 C16 0.8(3)
C20 N2 C12 C11 -10.1(4)
C20 N2 C12 C13 170.7(3)
C20 N2 C22 C23 -89.6(4)
C22 N2 C12 C11 -179.6(2)
C22 N2 C12 C13 1.2(3)
C22 N2 C20 C21 103.5(5)
C22 N2 C20A C21A -107(5)
C24 N3 C17 C16 -8.1(3)
C24 N3 C17 C18 172.8(2)
C24 N3 C26 C27 -88.8(3)
C26 N3 C17 C16 179.8(2)
C26 N3 C17 C18 0.7(4)
C26 N3 C24 C25 102.7(3)
C28 N1 C1 O1 -5.8(4)
C28 N1 C1 C2 174.0(2)
C28 N1 C8 C00D 68.3(3)
C28 N1 C8 C7 -172.8(2)
C28 N1 C8 C9 -54.4(3)
C28 C29 C30 C31 167.5(2)
C32 N4 C3 C2 63.9(3)
C32 N4 C3 C4 -117.6(3)
C33 N4 C3 C2 -162.3(2)
C33 N4 C3 C4 16.2(4)
C20A N2 C12 C11 -26(2)
C20A N2 C12 C13 155(2)
C20A N2 C22 C23 -74(2)
